data_7151054
loop_
_publ_author_name
'Tamm, Matthias'
'Petrovic, Dejan'
'Randoll, S\"oren'
'Beer, Stephan'
'Bannenberg, Thomas'
'Jones, Peter G.'
'Grunenberg, J\"org'

_publ_section_title
;
 Structural and theoretical investigation of
 2-iminoimidazolines--carbene analogues of iminophosphoranes.
;
_journal_issue 3
_journal_name_full 'Organic &amp; biomolecular chemistry'
_journal_page_first 523
_journal_page_last 530
_journal_paper_doi 10.1039/b615418b
_journal_volume 5
_journal_year 2007
_chemical_formula_moiety 'C11 H21 N3'
_chemical_formula_sum 'C11 H21 N3'
_chemical_formula_weight 195.31
_chemical_name_systematic
;
?
;
_space_group_IT_number 14
_symmetry_cell_setting monoclinic
_symmetry_space_group_name_Hall '-P 2ybc'
_symmetry_space_group_name_H-M 'P 1 21/c 1'
_atom_sites_solution_hydrogens geom
_atom_sites_solution_primary direct
_atom_sites_solution_secondary difmap
_audit_creation_method SHELXL-97
_cell_angle_alpha 90
_cell_angle_beta 112.3293(7)
_cell_angle_gamma 90
_cell_formula_units_Z 4
_cell_length_a 9.80420(10)
_cell_length_b 11.0624(2)
_cell_length_c 11.6724(2)
_cell_measurement_reflns_used 3473
_cell_measurement_temperature 173
_cell_measurement_theta_max 25.34
_cell_measurement_theta_min 2.25
_cell_volume 1171.04(3)
_computing_cell_refinement 'DENZO (Nonius, 2001b)'
_computing_data_collection 'Kappa-CCD Control Software (Nonius, 2001a)'
_computing_data_reduction 'DENZO (Nonius, 2001b)'
_computing_molecular_graphics 'PLATON (Spek, 2003)'
_computing_publication_material 'PLATON (Spek, 2003)'
_computing_structure_refinement 'SHELXL97 (Sheldrick, 1998)'
_computing_structure_solution 'SIR92 (Altomare, 1994)'
_diffrn_ambient_temperature 133(2)
_diffrn_detector ' CCD plate '
_diffrn_detector_area_resol_mean 18
_diffrn_measured_fraction_theta_full 1.000
_diffrn_measured_fraction_theta_max 0.999
_diffrn_measurement_device ' \k-geometry diffractometer '
_diffrn_measurement_device_type ' Nonius \k-CCD diffractometer'
_diffrn_measurement_method ' phi- and omega-rotation '
_diffrn_radiation_monochromator graphite
_diffrn_radiation_source 'NONIUS FR 591 rotating anode'
_diffrn_radiation_type 'Mo K\a'
_diffrn_radiation_wavelength 0.71073
_diffrn_reflns_av_R_equivalents 0.0216
_diffrn_reflns_av_sigmaI/netI 0.0299
_diffrn_reflns_limit_h_max 11
_diffrn_reflns_limit_h_min 0
_diffrn_reflns_limit_k_max 13
_diffrn_reflns_limit_k_min -13
_diffrn_reflns_limit_l_max 12
_diffrn_reflns_limit_l_min -14
_diffrn_reflns_number 4140
_diffrn_reflns_theta_full 25.00
_diffrn_reflns_theta_max 25.34
_diffrn_reflns_theta_min 2.25
_diffrn_standards_decay_% 0
_exptl_absorpt_coefficient_mu 0.068
_exptl_absorpt_correction_T_max 0.991
_exptl_absorpt_correction_T_min 0.980
_exptl_absorpt_correction_type multi-scan
_exptl_crystal_colour colourless
_exptl_crystal_density_diffrn 1.108
_exptl_crystal_density_meas ?
_exptl_crystal_density_method none
_exptl_crystal_description fragment
_exptl_crystal_F_000 432
_exptl_crystal_size_max 0.300
_exptl_crystal_size_mid 0.150
_exptl_crystal_size_min 0.130
_refine_diff_density_max 0.160
_refine_diff_density_min -0.195
_refine_diff_density_rms 0.032
_refine_ls_extinction_method none
_refine_ls_goodness_of_fit_ref 1.043
_refine_ls_hydrogen_treatment 'N-H free, rigid methyls, other riding'
_refine_ls_matrix_type full
_refine_ls_number_parameters 137
_refine_ls_number_reflns 2137
_refine_ls_number_restraints 0
_refine_ls_restrained_S_all 1.043
_refine_ls_R_factor_all 0.0462
_refine_ls_R_factor_gt 0.0378
_refine_ls_shift/su_max 0.000
_refine_ls_shift/su_mean 0.000
_refine_ls_structure_factor_coef Fsqd
_refine_ls_weighting_details 'w=1/[\s^2^(Fo^2^)+(Fo^2^)+(0.0482P)^2^+0.2400P] where P=(Fo^2^+2Fc^2^)/3'
_refine_ls_weighting_scheme sigma
_refine_ls_wR_factor_gt 0.0936
_refine_ls_wR_factor_ref 0.0981
_reflns_number_gt 1808
_reflns_number_total 2137
_reflns_threshold_expression >2sigma(I)
_cod_data_source_file b615418b.txt
_cod_data_source_block dpet2
_cod_depositor_comments
;
The following automatic conversions were performed:
'_symmetry_cell_setting' value 'Monoclinic' changed to 'monoclinic'
according to '/home/saulius/struct/CIF-dictionaries/cif_core.dic'
dictionary named 'cif_core.dic' version 2.4.1 from 2010-06-29.

Automatic conversion script
Id: cif_fix_enum 1527 2010-12-29 10:47:43Z saulius 

The following automatic conversions were performed:

'_exptl_crystal_density_meas' value 'none' was changed to '?' - the
value is perceived as not measured.

Automatic conversion script
Id: cif_fix_values 3008 2015-01-20 13:52:24Z robertas 
;
_cod_original_sg_symbol_H-M 'P 21/c'
_cod_database_code 7151054

loop_
_symmetry_equiv_pos_site_id
_symmetry_equiv_pos_as_xyz
1 x,y,z
2 -x,1/2+y,1/2-z
3 -x,-y,-z
4 x,1/2-y,1/2+z

loop_
_atom_site_aniso_label
_atom_site_aniso_U_11
_atom_site_aniso_U_22
_atom_site_aniso_U_33
_atom_site_aniso_U_23
_atom_site_aniso_U_13
_atom_site_aniso_U_12
N1 0.0286(6) 0.0312(6) 0.0291(6) 0.0095(5) 0.0021(5) -0.0036(5)
N2 0.0233(5) 0.0276(5) 0.0240(5) 0.0039(4) 0.0054(4) -0.0019(4)
N3 0.0254(5) 0.0247(5) 0.0242(5) 0.0040(4) 0.0063(4) -0.0024(4)
C1 0.0244(6) 0.0225(6) 0.0253(6) 0.0011(5) 0.0082(5) -0.0009(5)
C2 0.0280(7) 0.0341(7) 0.0209(6) 0.0060(5) 0.0056(5) 0.0029(5)
C3 0.0316(7) 0.0293(7) 0.0241(7) 0.0071(5) 0.0104(5) 0.0020(5)
C4 0.0233(6) 0.0292(7) 0.0296(7) -0.0011(5) 0.0098(5) -0.0040(5)
C5 0.0375(8) 0.0292(7) 0.0481(9) -0.0034(6) 0.0167(7) -0.0053(6)
C6 0.0273(7) 0.0491(9) 0.0416(9) 0.0014(7) 0.0067(6) -0.0075(6)
C7 0.0406(8) 0.0455(8) 0.0412(8) -0.0050(7) 0.0231(7) -0.0082(6)
C8 0.0252(6) 0.0244(6) 0.0277(7) -0.0008(5) 0.0090(5) -0.0045(5)
C9 0.0413(8) 0.0285(7) 0.0407(8) 0.0027(6) 0.0170(7) -0.0076(6)
C10 0.0288(7) 0.0329(7) 0.0442(8) -0.0021(6) 0.0142(6) -0.0019(5)
C11 0.0387(8) 0.0341(7) 0.0332(7) -0.0069(6) 0.0140(6) -0.0082(6)

loop_
_atom_site_label
_atom_site_type_symbol
_atom_site_thermal_displace_type
_atom_site_fract_x
_atom_site_fract_y
_atom_site_fract_z
_atom_site_occupancy
_atom_site_U_iso_or_equiv
_atom_site_calc_flag
_atom_site_refinement_flags
N1 N Uani 0.34960(13) 0.06599(10) 0.92706(10) 1.000 0.0323(3) . .
N2 N Uani 0.15763(11) 0.11610(9) 0.73697(9) 1.000 0.0260(3) . .
N3 N Uani 0.35959(10) 0.22740(9) 0.78673(9) 1.000 0.0257(3) . .
C1 C Uani 0.29751(13) 0.13174(10) 0.82802(11) 1.000 0.0244(3) . .
C2 C Uani 0.13898(14) 0.19739(11) 0.64094(11) 1.000 0.0288(4) . .
C3 C Uani 0.26043(13) 0.26458(12) 0.67042(11) 1.000 0.0284(4) . .
C4 C Uani 0.04770(13) 0.02748(11) 0.74529(11) 1.000 0.0274(4) . .
C5 C Uani 0.10532(15) -0.10053(12) 0.74551(14) 1.000 0.0381(5) . .
C6 C Uani -0.09656(14) 0.04327(14) 0.63384(13) 1.000 0.0412(5) . .
C7 C Uani 0.01844(16) 0.05128(14) 0.86322(14) 1.000 0.0402(5) . .
C8 C Uani 0.50211(13) 0.28698(10) 0.86109(11) 1.000 0.0261(4) . .
C9 C Uani 0.51680(16) 0.40269(12) 0.79484(13) 1.000 0.0364(4) . .
C10 C Uani 0.63034(14) 0.20217(12) 0.87392(13) 1.000 0.0352(4) . .
C11 C Uani 0.50255(16) 0.32337(12) 0.98813(12) 1.000 0.0352(4) . .
H1 H Uiso 0.4405(17) 0.0859(14) 0.9712(14) 1.000 0.040(4) . .
H2 H Uiso 0.05380 0.20380 0.56680 1.000 0.0350 calc R
H3 H Uiso 0.27670 0.32690 0.62100 1.000 0.0340 calc R
H51 H Uiso 0.19750 -0.11110 0.81750 1.000 0.0570 calc R
H52 H Uiso 0.12340 -0.11390 0.66950 1.000 0.0570 calc R
H53 H Uiso 0.03210 -0.15880 0.74960 1.000 0.0570 calc R
H61 H Uiso -0.13310 0.12590 0.63280 1.000 0.0620 calc R
H62 H Uiso -0.16970 -0.01430 0.63950 1.000 0.0620 calc R
H63 H Uiso -0.07960 0.02840 0.55750 1.000 0.0620 calc R
H71 H Uiso -0.01720 0.13430 0.86180 1.000 0.0600 calc R
H72 H Uiso 0.11000 0.04030 0.93580 1.000 0.0600 calc R
H73 H Uiso -0.05620 -0.00550 0.86740 1.000 0.0600 calc R
H91 H Uiso 0.43290 0.45590 0.78390 1.000 0.0550 calc R
H92 H Uiso 0.51830 0.38210 0.71370 1.000 0.0550 calc R
H93 H Uiso 0.60860 0.44410 0.84460 1.000 0.0550 calc R
H101 H Uiso 0.62010 0.12730 0.91480 1.000 0.0530 calc R
H102 H Uiso 0.72370 0.24160 0.92360 1.000 0.0530 calc R
H103 H Uiso 0.62940 0.18330 0.79160 1.000 0.0530 calc R
H111 H Uiso 0.41270 0.36900 0.97690 1.000 0.0530 calc R
H112 H Uiso 0.58900 0.37380 1.03160 1.000 0.0530 calc R
H113 H Uiso 0.50620 0.25060 1.03700 1.000 0.0530 calc R

loop_
_atom_type_symbol
_atom_type_description
_atom_type_scat_dispersion_real
_atom_type_scat_dispersion_imag
_atom_type_scat_source
N N 0.0061 0.0033 'International Tables Vol C Tables 4.2.6.8 and 6.1.1.4'
H H 0.0000 0.0000 'International Tables Vol C Tables 4.2.6.8 and 6.1.1.4'
C C 0.0033 0.0016 'International Tables Vol C Tables 4.2.6.8 and 6.1.1.4'

loop_
_geom_angle_atom_site_label_1
_geom_angle_atom_site_label_2
_geom_angle_atom_site_label_3
_geom_angle
_geom_angle_site_symmetry_1
_geom_angle_site_symmetry_2
_geom_angle_site_symmetry_3
_geom_angle_publ_flag
C1 N2 C2 108.93(10) . . . yes
C1 N2 C4 124.13(10) . . . yes
C2 N2 C4 126.94(10) . . . yes
C1 N3 C3 108.97(10) . . . yes
C1 N3 C8 124.77(10) . . . yes
C3 N3 C8 126.01(10) . . . yes
C1 N1 H1 110.7(10) . . . no
N1 C1 N2 123.53(12) . . . yes
N1 C1 N3 131.19(12) . . . yes
N2 C1 N3 105.28(10) . . . yes
N2 C2 C3 108.71(11) . . . yes
N3 C3 C2 108.06(11) . . . yes
N2 C4 C5 109.59(11) . . . yes
N2 C4 C6 109.21(10) . . . yes
C5 C4 C6 109.32(11) . . . no
C5 C4 C7 110.73(11) . . . no
N2 C4 C7 109.46(10) . . . yes
C6 C4 C7 108.50(12) . . . no
N3 C8 C10 109.86(10) . . . yes
N3 C8 C11 109.68(11) . . . yes
N3 C8 C9 108.86(10) . . . yes
C9 C8 C11 107.61(10) . . . no
C10 C8 C11 111.45(11) . . . no
C9 C8 C10 109.32(11) . . . no
N2 C2 H2 126.00 . . . no
C3 C2 H2 126.00 . . . no
N3 C3 H3 126.00 . . . no
C2 C3 H3 126.00 . . . no
C4 C5 H51 109.00 . . . no
C4 C5 H52 109.00 . . . no
C4 C5 H53 109.00 . . . no
H51 C5 H52 109.00 . . . no
H51 C5 H53 110.00 . . . no
H52 C5 H53 109.00 . . . no
C4 C6 H61 109.00 . . . no
C4 C6 H62 109.00 . . . no
C4 C6 H63 109.00 . . . no
H61 C6 H62 109.00 . . . no
H61 C6 H63 109.00 . . . no
H62 C6 H63 109.00 . . . no
C4 C7 H71 109.00 . . . no
C4 C7 H72 109.00 . . . no
C4 C7 H73 109.00 . . . no
H71 C7 H72 110.00 . . . no
H71 C7 H73 109.00 . . . no
H72 C7 H73 109.00 . . . no
C8 C9 H91 109.00 . . . no
C8 C9 H92 109.00 . . . no
C8 C9 H93 109.00 . . . no
H91 C9 H92 110.00 . . . no
H91 C9 H93 109.00 . . . no
H92 C9 H93 110.00 . . . no
C8 C10 H101 109.00 . . . no
C8 C10 H102 109.00 . . . no
C8 C10 H103 109.00 . . . no
H101 C10 H102 109.00 . . . no
H101 C10 H103 109.00 . . . no
H102 C10 H103 109.00 . . . no
C8 C11 H111 109.00 . . . no
C8 C11 H112 110.00 . . . no
C8 C11 H113 109.00 . . . no
H111 C11 H112 109.00 . . . no
H111 C11 H113 109.00 . . . no
H112 C11 H113 109.00 . . . no

loop_
_geom_bond_atom_site_label_1
_geom_bond_atom_site_label_2
_geom_bond_distance
_geom_bond_site_symmetry_1
_geom_bond_site_symmetry_2
_geom_bond_publ_flag
N1 C1 1.2953(16) . . yes
N2 C1 1.3902(17) . . yes
N2 C2 1.3938(16) . . yes
N2 C4 1.4872(17) . . yes
N3 C1 1.3948(16) . . yes
N3 C3 1.3981(16) . . yes
N3 C8 1.4895(16) . . yes
N1 H1 0.871(17) . . no
C2 C3 1.3332(19) . . no
C4 C6 1.5248(19) . . no
C4 C7 1.532(2) . . no
C4 C5 1.5243(18) . . no
C8 C10 1.5298(19) . . no
C8 C11 1.5350(18) . . no
C8 C9 1.5303(18) . . no
C2 H2 0.9500 . . no
C3 H3 0.9500 . . no
C5 H51 0.9800 . . no
C5 H52 0.9800 . . no
C5 H53 0.9800 . . no
C6 H61 0.9800 . . no
C6 H62 0.9800 . . no
C6 H63 0.9800 . . no
C7 H71 0.9800 . . no
C7 H72 0.9800 . . no
C7 H73 0.9800 . . no
C9 H91 0.9800 . . no
C9 H92 0.9800 . . no
C9 H93 0.9800 . . no
C10 H101 0.9800 . . no
C10 H102 0.9800 . . no
C10 H103 0.9800 . . no
C11 H111 0.9800 . . no
C11 H112 0.9800 . . no
C11 H113 0.9800 . . no

loop_
_cod_related_entry_id
_cod_related_entry_database
_cod_related_entry_code
1 ChemSpider 17262924
